data_4513115
loop_
_publ_author_name
'Zhang, Rui'
'Hao, Xiang'
'Li, Xiumin'
'Zhou, Zhengyang'
'Sun, Junliang'
'Cao, Rui'

_publ_section_title
;
 Soluble Silver Acetylide for the Construction and Structural Conversion
 of All-Alkynyl-Stabilized High-Nuclearity Homoleptic Silver Clusters
;
_journal_issue 5
_journal_name_full 'Crystal Growth &amp; Design'
_journal_page_first 2505
_journal_paper_doi 10.1021/acs.cgd.5b00286
_journal_volume 15
_journal_year 2015
_chemical_formula_sum 'C256 H336 Ag16'
_chemical_formula_weight 5139.15
_space_group_crystal_system tetragonal
_space_group_IT_number 82
_space_group_name_Hall 'I -4'
_space_group_name_H-M_alt 'I -4'
_symmetry_space_group_name_Hall 'I -4'
_symmetry_space_group_name_H-M 'I -4'
_atom_sites_solution_hydrogens geom
_atom_sites_solution_primary direct
_atom_sites_solution_secondary difmap
_audit_creation_method SHELXL-2014/7
_cell_angle_alpha 90
_cell_angle_beta 90
_cell_angle_gamma 90
_cell_formula_units_Z 2
_cell_length_a 25.8070(9)
_cell_length_b 25.8070(9)
_cell_length_c 20.5657(10)
_cell_measurement_reflns_used 9637
_cell_measurement_temperature 150(2)
_cell_measurement_theta_max 24.17
_cell_measurement_theta_min 2.27
_cell_volume 13696.8(9)
_computing_cell_refinement 'Bruker SMART'
_computing_data_collection 'Bruker SMART'
_computing_data_reduction 'Bruker SAINT'
_computing_molecular_graphics 'Bruker SHELXTL'
_computing_publication_material 'Bruker SHELXTL'
_computing_structure_refinement 'SHELXL-2014/7 (Sheldrick, 2014)'
_computing_structure_solution 'SHELXS-97 (Sheldrick, 1990)'
_diffrn_ambient_temperature 150(2)
_diffrn_measured_fraction_theta_full 0.999
_diffrn_measured_fraction_theta_max 0.997
_diffrn_measurement_device_type 'CCD area detector'
_diffrn_measurement_method 'phi and omega scans'
_diffrn_radiation_type MoK\a
_diffrn_radiation_wavelength 0.71073
_diffrn_reflns_av_R_equivalents 0.0650
_diffrn_reflns_av_unetI/netI 0.0303
_diffrn_reflns_laue_measured_fraction_full 0.999
_diffrn_reflns_laue_measured_fraction_max 0.997
_diffrn_reflns_limit_h_max 32
_diffrn_reflns_limit_h_min -32
_diffrn_reflns_limit_k_max 32
_diffrn_reflns_limit_k_min -32
_diffrn_reflns_limit_l_max 25
_diffrn_reflns_limit_l_min -25
_diffrn_reflns_number 158423
_diffrn_reflns_point_group_measured_fraction_full 0.999
_diffrn_reflns_point_group_measured_fraction_max 0.997
_diffrn_reflns_theta_full 25.242
_diffrn_reflns_theta_max 26.465
_diffrn_reflns_theta_min 2.232
_diffrn_source 'fine-focus sealed tube'
_exptl_absorpt_coefficient_mu 1.158
_exptl_absorpt_correction_T_max 0.7847
_exptl_absorpt_correction_T_min 0.7606
_exptl_absorpt_correction_type multi-scan
_exptl_absorpt_process_details SADABS
_exptl_crystal_colour yellow
_exptl_crystal_density_diffrn 1.246
_exptl_crystal_description block
_exptl_crystal_F_000 5248
_exptl_crystal_size_max 0.250
_exptl_crystal_size_mid 0.240
_exptl_crystal_size_min 0.220
_refine_diff_density_max 2.386
_refine_diff_density_min -1.157
_refine_diff_density_rms 0.127
_refine_ls_abs_structure_details
;
 Flack x determined using 4376 quotients [(I+)-(I-)]/[(I+)+(I-)]
 (Parsons, Flack and Wagner, Acta Cryst. B69 (2013) 249-259).
;
_refine_ls_abs_structure_Flack 0.105(8)
_refine_ls_extinction_method none
_refine_ls_goodness_of_fit_ref 1.041
_refine_ls_hydrogen_treatment constr
_refine_ls_matrix_type full
_refine_ls_number_parameters 651
_refine_ls_number_reflns 14097
_refine_ls_number_restraints 179
_refine_ls_restrained_S_all 1.049
_refine_ls_R_factor_all 0.0912
_refine_ls_R_factor_gt 0.0681
_refine_ls_shift/su_max 0.085
_refine_ls_shift/su_mean 0.004
_refine_ls_structure_factor_coef Fsqd
_refine_ls_weighting_details 'w=1/[\s^2^(Fo^2^)+(0.1414P)^2^+23.3794P] where P=(Fo^2^+2Fc^2^)/3'
_refine_ls_weighting_scheme calc
_refine_ls_wR_factor_gt 0.1889
_refine_ls_wR_factor_ref 0.2105
_reflns_Friedel_coverage 0.941
_reflns_friedel_fraction_full 1.000
_reflns_friedel_fraction_max 0.997
_reflns_number_gt 10690
_reflns_number_total 14097
_reflns_threshold_expression 'I > 2\s(I)'
_cod_data_source_file cg5b00286_si_003.cif
_cod_data_source_block 2_sq
_cod_original_cell_volume 13696.8(12)
_cod_database_code 4513115
_shelx_shelxl_version_number 2014/7
_shelx_space_group_comment
;
The symmetry employed for this shelxl refinement is uniquely defined
by the following loop, which should always be used as a source of
symmetry information in preference to the above space-group names.
They are only intended as comments.
;
_shelx_estimated_absorpt_t_min 0.761
_shelx_estimated_absorpt_t_max 0.785

loop_
_space_group_symop_operation_xyz
'x, y, z'
'y, -x, -z'
'-x, -y, z'
'-y, x, -z'
'x+1/2, y+1/2, z+1/2'
'y+1/2, -x+1/2, -z+1/2'
'-x+1/2, -y+1/2, z+1/2'
'-y+1/2, x+1/2, -z+1/2'

loop_
_atom_site_label
_atom_site_type_symbol
_atom_site_fract_x
_atom_site_fract_y
_atom_site_fract_z
_atom_site_U_iso_or_equiv
_atom_site_adp_type
_atom_site_occupancy
_atom_site_site_symmetry_order
_atom_site_calc_flag
_atom_site_refinement_flags_posn
_atom_site_refinement_flags_adp
_atom_site_refinement_flags_occupancy
_atom_site_disorder_assembly
_atom_site_disorder_group
Ag1 Ag 1.0000 1.0000 1.06746(8) 0.0655(4) Uani 1 2 d S T P . .
Ag2 Ag 0.96532(4) 0.88910(4) 1.03102(6) 0.0722(3) Uani 1 1 d . . . . .
Ag3 Ag 1.04978(4) 0.86940(3) 0.93527(5) 0.0611(3) Uani 1 1 d . . . . .
Ag4 Ag 0.98919(7) 0.92481(5) 0.83464(6) 0.0951(4) Uani 1 1 d . . . . .
Ag5 Ag 1.0000 1.0000 0.72725(7) 0.0753(4) Uani 1 2 d S T P . .
C1 C 1.0927(6) 0.9176(5) 0.8814(7) 0.066(3) Uani 1 1 d . . . . .
C2 C 1.1087(6) 0.9302(6) 0.8291(9) 0.076(4) Uani 1 1 d . . . . .
C3 C 1.1267(6) 0.9430(5) 0.7651(7) 0.066(3) Uani 1 1 d . . . . .
C4 C 1.1326(6) 0.9008(7) 0.7180(9) 0.085(4) Uani 1 1 d . . . . .
H4 H 1.1284 0.8660 0.7320 0.102 Uiso 1 1 calc R U . . .
C5 C 1.1437(7) 0.9104(7) 0.6562(8) 0.088(5) Uani 1 1 d . . . . .
C6 C 1.1572(7) 0.9622(6) 0.6395(8) 0.081(4) Uani 1 1 d . . . . .
H6 H 1.1669 0.9687 0.5957 0.097 Uiso 1 1 calc R U . . .
C7 C 1.1575(7) 1.0052(6) 0.6833(8) 0.082(4) Uani 1 1 d . U . . .
C8 C 1.1434(6) 0.9960(7) 0.7495(7) 0.078(4) Uani 1 1 d . . . . .
H8 H 1.1447 1.0226 0.7815 0.094 Uiso 1 1 calc R U . . .
C9 C 1.1526(7) 0.8682(6) 0.6115(9) 0.098(5) Uani 1 1 d D U . . .
C10 C 1.1280(12) 0.8144(10) 0.6292(18) 0.157(10) Uani 1 1 d D U . . .
H10A H 1.1367 0.7890 0.5955 0.235 Uiso 1 1 calc R U . . .
H10B H 1.1417 0.8026 0.6712 0.235 Uiso 1 1 calc R U . . .
H10C H 1.0903 0.8179 0.6322 0.235 Uiso 1 1 calc R U . . .
C11 C 1.1255(15) 0.8789(16) 0.5454(13) 0.206(17) Uani 1 1 d D U . . .
H11A H 1.1320 0.8499 0.5157 0.310 Uiso 1 1 calc R U . . .
H11B H 1.0881 0.8826 0.5524 0.310 Uiso 1 1 calc R U . . .
H11C H 1.1393 0.9109 0.5265 0.310 Uiso 1 1 calc R U . . .
C12 C 1.2120(9) 0.8580(11) 0.5964(17) 0.158(12) Uani 1 1 d D U . . .
H12A H 1.2152 0.8290 0.5659 0.237 Uiso 1 1 calc R U . . .
H12B H 1.2273 0.8892 0.5770 0.237 Uiso 1 1 calc R U . . .
H12C H 1.2302 0.8496 0.6368 0.237 Uiso 1 1 calc R U . . .
C13 C 1.1668(8) 1.0632(8) 0.6624(10) 0.098(5) Uani 1 1 d . U . . .
C14 C 1.1586(11) 1.1035(9) 0.7105(11) 0.125(9) Uani 1 1 d . . . . .
H14B H 1.1658 1.1374 0.6910 0.187 Uiso 1 1 calc R U . . .
H14A H 1.1226 1.1024 0.7256 0.187 Uiso 1 1 calc R U . . .
H14C H 1.1820 1.0979 0.7474 0.187 Uiso 1 1 calc R U . . .
C15 C 1.2226(10) 1.0636(10) 0.6284(13) 0.121(7) Uani 1 1 d . U . . .
H15B H 1.2247 1.0353 0.5969 0.182 Uiso 1 1 calc R U . . .
H15A H 1.2279 1.0968 0.6061 0.182 Uiso 1 1 calc R U . . .
H15C H 1.2495 1.0591 0.6616 0.182 Uiso 1 1 calc R U . . .
C16 C 1.1230(12) 1.0712(8) 0.6092(10) 0.120(8) Uani 1 1 d . . . . .
H16C H 1.1266 1.0449 0.5752 0.180 Uiso 1 1 calc R U . . .
H16A H 1.0888 1.0680 0.6297 0.180 Uiso 1 1 calc R U . . .
H16B H 1.1264 1.1058 0.5899 0.180 Uiso 1 1 calc R U . . .
C17 C 0.9928(6) 0.9220(6) 0.7272(7) 0.073(4) Uani 1 1 d . . . . .
C18 C 0.9933(6) 0.8730(6) 0.7266(7) 0.071(3) Uani 1 1 d . . . . .
C19 C 0.9951(5) 0.8178(6) 0.7177(7) 0.069(3) Uani 1 1 d . . . . .
C20 C 1.0203(6) 0.7868(6) 0.7582(8) 0.072(4) Uani 1 1 d . . . . .
H20 H 1.0370 0.8024 0.7944 0.087 Uiso 1 1 calc R U . . .
C21 C 1.0244(6) 0.7305(7) 0.7520(8) 0.081(4) Uani 1 1 d . . . . .
C22 C 0.9993(5) 0.7123(6) 0.6967(9) 0.082(5) Uani 1 1 d . . . . .
H22 H 1.0011 0.6761 0.6885 0.098 Uiso 1 1 calc R U . . .
C23 C 0.9719(5) 0.7420(6) 0.6528(7) 0.069(3) Uani 1 1 d . . . . .
C24 C 0.9696(5) 0.7961(5) 0.6631(7) 0.064(3) Uani 1 1 d . . . . .
H24 H 0.9512 0.8178 0.6337 0.077 Uiso 1 1 calc R U . . .
C25 C 1.0542(7) 0.6976(7) 0.7918(10) 0.102(5) Uani 1 1 d D U . . .
C26 C 1.0863(15) 0.7286(15) 0.8379(19) 0.200(13) Uani 1 1 d D U . . .
H26A H 1.1068 0.7052 0.8652 0.300 Uiso 1 1 calc R U . . .
H26B H 1.1097 0.7512 0.8132 0.300 Uiso 1 1 calc R U . . .
H26C H 1.0637 0.7497 0.8654 0.300 Uiso 1 1 calc R U . . .
C27 C 1.0823(12) 0.6544(12) 0.7511(16) 0.162(10) Uani 1 1 d D U . . .
H27A H 1.1025 0.6323 0.7804 0.242 Uiso 1 1 calc R U . . .
H27B H 1.0564 0.6333 0.7284 0.242 Uiso 1 1 calc R U . . .
H27C H 1.1054 0.6706 0.7193 0.242 Uiso 1 1 calc R U . . .
C28 C 1.0186(11) 0.6639(12) 0.8341(15) 0.152(9) Uani 1 1 d D U . . .
H28A H 1.0397 0.6412 0.8615 0.229 Uiso 1 1 calc R U . . .
H28B H 0.9970 0.6862 0.8616 0.229 Uiso 1 1 calc R U . . .
H28C H 0.9962 0.6428 0.8060 0.229 Uiso 1 1 calc R U . . .
C29 C 0.9443(6) 0.7181(6) 0.5935(8) 0.081(4) Uani 1 1 d . . . . .
C30 C 0.8893(7) 0.7365(9) 0.5887(9) 0.096(5) Uani 1 1 d . . . . .
H30A H 0.8886 0.7745 0.5892 0.144 Uiso 1 1 calc R U . . .
H30B H 0.8739 0.7240 0.5480 0.144 Uiso 1 1 calc R U . . .
H30C H 0.8693 0.7232 0.6256 0.144 Uiso 1 1 calc R U . . .
C31 C 0.9759(10) 0.7361(9) 0.5328(9) 0.116(7) Uani 1 1 d . . . . .
H31A H 1.0117 0.7238 0.5365 0.175 Uiso 1 1 calc R U . . .
H31C H 0.9602 0.7217 0.4933 0.175 Uiso 1 1 calc R U . . .
H31B H 0.9756 0.7740 0.5303 0.175 Uiso 1 1 calc R U . . .
C32 C 0.9463(10) 0.6593(8) 0.5928(11) 0.110(6) Uani 1 1 d . . . . .
H32B H 0.9824 0.6479 0.5960 0.165 Uiso 1 1 calc R U . . .
H32C H 0.9266 0.6457 0.6298 0.165 Uiso 1 1 calc R U . . .
H32A H 0.9312 0.6465 0.5522 0.165 Uiso 1 1 calc R U . . .
C33 C 0.9395(5) 0.9474(4) 0.9263(7) 0.060(3) Uani 1 1 d . . . . .
C34 C 0.9044(4) 0.9188(4) 0.9118(6) 0.055(3) Uani 1 1 d . . . . .
C35 C 0.8622(4) 0.8847(4) 0.8991(6) 0.053(2) Uani 1 1 d . . . . .
C36 C 0.8112(5) 0.9013(6) 0.9069(8) 0.074(4) Uani 1 1 d . . . . .
H36 H 0.8051 0.9346 0.9249 0.088 Uiso 1 1 calc R U . . .
C37 C 0.7694(5) 0.8712(7) 0.8896(10) 0.084(4) Uani 1 1 d D . . . .
C38 C 0.7817(6) 0.8191(7) 0.8687(9) 0.086(5) Uani 1 1 d . . . . .
H38 H 0.7537 0.7961 0.8602 0.103 Uiso 1 1 calc R U . . .
C39 C 0.8290(6) 0.8013(6) 0.8608(6) 0.067(3) Uani 1 1 d . . . . .
C40 C 0.8714(5) 0.8336(5) 0.8750(5) 0.055(3) Uani 1 1 d . . . . .
H40 H 0.9058 0.8217 0.8685 0.066 Uiso 1 1 calc R U . . .
C41 C 0.7102(11) 0.8804(18) 0.889(2) 0.15(2) Uani 0.55(3) 1 d D U P A 1
C65 C 0.705(3) 0.9350(19) 0.916(3) 0.17(2) Uani 0.55(3) 1 d D U P A 1
H65A H 0.7179 0.9361 0.9605 0.252 Uiso 0.55(3) 1 calc R U P A 1
H65B H 0.7255 0.9587 0.8887 0.252 Uiso 0.55(3) 1 calc R U P A 1
H65C H 0.6686 0.9455 0.9148 0.252 Uiso 0.55(3) 1 calc R U P A 1
C66 C 0.692(2) 0.872(2) 0.820(2) 0.135(17) Uani 0.55(3) 1 d D U P A 1
H66A H 0.6971 0.8353 0.8085 0.202 Uiso 0.55(3) 1 calc R U P A 1
H66B H 0.6552 0.8805 0.8168 0.202 Uiso 0.55(3) 1 calc R U P A 1
H66C H 0.7121 0.8937 0.7907 0.202 Uiso 0.55(3) 1 calc R U P A 1
C67 C 0.683(2) 0.842(2) 0.935(3) 0.17(2) Uani 0.55(3) 1 d D U P A 1
H67A H 0.6865 0.8071 0.9180 0.257 Uiso 0.55(3) 1 calc R U P A 1
H67B H 0.6991 0.8442 0.9784 0.257 Uiso 0.55(3) 1 calc R U P A 1
H67C H 0.6463 0.8514 0.9386 0.257 Uiso 0.55(3) 1 calc R U P A 1
C41A C 0.7143(9) 0.8924(11) 0.9079(15) 0.079(11) Uani 0.45(3) 1 d D U P A 2
C65A C 0.6730(12) 0.8535(15) 0.886(3) 0.107(16) Uani 0.45(3) 1 d D U P A 2
H65D H 0.6785 0.8451 0.8397 0.160 Uiso 0.45(3) 1 calc R U P A 2
H65E H 0.6757 0.8219 0.9118 0.160 Uiso 0.45(3) 1 calc R U P A 2
H65F H 0.6385 0.8688 0.8912 0.160 Uiso 0.45(3) 1 calc R U P A 2
C66A C 0.7054(13) 0.9055(14) 0.9802(15) 0.083(10) Uani 0.45(3) 1 d D U P A 2
H66D H 0.7317 0.9304 0.9947 0.125 Uiso 0.45(3) 1 calc R U P A 2
H66E H 0.6709 0.9207 0.9857 0.125 Uiso 0.45(3) 1 calc R U P A 2
H66F H 0.7080 0.8738 1.0062 0.125 Uiso 0.45(3) 1 calc R U P A 2
C67A C 0.7090(14) 0.9427(15) 0.866(2) 0.125(19) Uani 0.45(3) 1 d D U P A 2
H67D H 0.7352 0.9679 0.8802 0.187 Uiso 0.45(3) 1 calc R U P A 2
H67E H 0.7140 0.9344 0.8204 0.187 Uiso 0.45(3) 1 calc R U P A 2
H67F H 0.6743 0.9575 0.8726 0.187 Uiso 0.45(3) 1 calc R U P A 2
C45 C 0.8383(5) 0.7472(5) 0.8320(7) 0.067(3) Uani 1 1 d . . . . .
C46 C 0.8135(10) 0.7432(7) 0.7700(10) 0.108(7) Uani 1 1 d . . . . .
H46C H 0.7769 0.7528 0.7743 0.162 Uiso 1 1 calc R U . . .
H46A H 0.8305 0.7666 0.7391 0.162 Uiso 1 1 calc R U . . .
H46B H 0.8161 0.7075 0.7542 0.162 Uiso 1 1 calc R U . . .
C47 C 0.8935(7) 0.7327(6) 0.8260(9) 0.085(4) Uani 1 1 d . . . . .
H47A H 0.9103 0.7355 0.8686 0.128 Uiso 1 1 calc R U . . .
H47C H 0.8962 0.6970 0.8102 0.128 Uiso 1 1 calc R U . . .
H47B H 0.9106 0.7561 0.7952 0.128 Uiso 1 1 calc R U . . .
C48 C 0.8101(8) 0.7100(7) 0.8798(8) 0.088(5) Uani 1 1 d . . . . .
H48B H 0.8266 0.7121 0.9227 0.132 Uiso 1 1 calc R U . . .
H48C H 0.7736 0.7200 0.8834 0.132 Uiso 1 1 calc R U . . .
H48A H 0.8125 0.6744 0.8635 0.132 Uiso 1 1 calc R U . . .
C49 C 0.9974(5) 0.8169(5) 0.9776(6) 0.064(3) Uani 1 1 d . . . . .
C50 C 0.9674(5) 0.7880(4) 0.9983(7) 0.056(3) Uani 1 1 d . . . . .
C51 C 0.9293(5) 0.7506(5) 1.0174(6) 0.058(3) Uani 1 1 d . . . . .
C52 C 0.8830(6) 0.7662(6) 1.0466(7) 0.071(4) Uani 1 1 d . . . . .
H52 H 0.8768 0.8021 1.0536 0.086 Uiso 1 1 calc R U . . .
C53 C 0.8462(7) 0.7309(7) 1.0652(9) 0.085(4) Uani 1 1 d . . . . .
C54 C 0.8560(6) 0.6796(8) 1.0550(7) 0.083(4) Uani 1 1 d . . . . .
H54 H 0.8303 0.6553 1.0677 0.100 Uiso 1 1 calc R U . . .
C55 C 0.8994(7) 0.6615(6) 1.0284(7) 0.075(4) Uani 1 1 d . . . . .
C56 C 0.9389(6) 0.6978(5) 1.0085(6) 0.066(3) Uani 1 1 d . . . . .
H56 H 0.9706 0.6861 0.9900 0.080 Uiso 1 1 calc R U . . .
C57 C 0.7960(8) 0.7522(10) 1.0953(12) 0.137(9) Uani 1 1 d D U . . .
C58 C 0.7717(11) 0.7928(12) 1.0482(17) 0.168(13) Uani 1 1 d D U . . .
H58A H 0.7978 0.8188 1.0366 0.253 Uiso 1 1 calc R U . . .
H58B H 0.7596 0.7753 1.0087 0.253 Uiso 1 1 calc R U . . .
H58C H 0.7424 0.8099 1.0696 0.253 Uiso 1 1 calc R U . . .
C59 C 0.8084(11) 0.7847(13) 1.1579(14) 0.171(13) Uani 1 1 d D U . . .
H59A H 0.8334 0.8119 1.1472 0.257 Uiso 1 1 calc R U . . .
H59B H 0.7764 0.8005 1.1743 0.257 Uiso 1 1 calc R U . . .
H59C H 0.8230 0.7619 1.1913 0.257 Uiso 1 1 calc R U . . .
C60 C 0.7574(12) 0.7112(10) 1.1149(16) 0.150(10) Uani 1 1 d D U . . .
H60A H 0.7266 0.7277 1.1335 0.226 Uiso 1 1 calc R U . . .
H60B H 0.7475 0.6909 1.0765 0.226 Uiso 1 1 calc R U . . .
H60C H 0.7732 0.6882 1.1472 0.226 Uiso 1 1 calc R U . . .
C61 C 0.9135(9) 0.6027(6) 1.0159(9) 0.096(6) Uani 1 1 d . . . . .
C62 C 0.9075(11) 0.5945(9) 0.9392(13) 0.125(7) Uani 1 1 d . U . . .
H62C H 0.8728 0.6055 0.9256 0.188 Uiso 1 1 calc R U . . .
H62A H 0.9336 0.6153 0.9164 0.188 Uiso 1 1 calc R U . . .
H62B H 0.9124 0.5578 0.9287 0.188 Uiso 1 1 calc R U . . .
C63 C 0.8707(11) 0.5685(9) 1.0480(13) 0.133(9) Uani 1 1 d . . . . .
H63B H 0.8365 0.5799 1.0329 0.200 Uiso 1 1 calc R U . . .
H63A H 0.8761 0.5322 1.0358 0.200 Uiso 1 1 calc R U . . .
H63C H 0.8726 0.5719 1.0954 0.200 Uiso 1 1 calc R U . . .
C64 C 0.9633(11) 0.5872(8) 1.0369(19) 0.150(11) Uani 1 1 d . . . . .
H64A H 0.9896 0.6091 1.0162 0.226 Uiso 1 1 calc R U . . .
H64B H 0.9657 0.5907 1.0842 0.226 Uiso 1 1 calc R U . . .
H64C H 0.9692 0.5510 1.0247 0.226 Uiso 1 1 calc R U . . .

loop_
_atom_site_aniso_label
_atom_site_aniso_U_11
_atom_site_aniso_U_22
_atom_site_aniso_U_33
_atom_site_aniso_U_23
_atom_site_aniso_U_13
_atom_site_aniso_U_12
Ag1 0.0548(7) 0.0380(6) 0.1036(10) 0.000 0.000 0.0128(5)
Ag2 0.0689(6) 0.0547(5) 0.0929(7) -0.0142(5) 0.0076(5) 0.0084(4)
Ag3 0.0694(6) 0.0450(4) 0.0689(5) -0.0002(4) -0.0039(4) -0.0039(4)
Ag4 0.1422(13) 0.0709(7) 0.0724(7) 0.0030(6) 0.0195(8) 0.0007(7)
Ag5 0.0918(11) 0.0735(9) 0.0605(7) 0.000 0.000 -0.0214(8)
C1 0.089(9) 0.043(6) 0.066(8) 0.004(5) 0.007(7) -0.005(6)
C2 0.064(8) 0.074(9) 0.089(11) -0.007(8) -0.010(8) 0.019(7)
C3 0.068(8) 0.062(7) 0.066(8) -0.001(6) 0.008(6) 0.005(6)
C4 0.075(9) 0.076(9) 0.104(12) 0.017(9) 0.015(9) 0.018(7)
C5 0.101(12) 0.088(11) 0.076(10) 0.005(8) 0.016(9) 0.012(9)
C6 0.106(12) 0.064(8) 0.072(9) -0.001(7) 0.010(8) 0.004(8)
C7 0.090(6) 0.077(6) 0.078(6) 0.013(5) 0.023(5) 0.011(5)
C8 0.081(10) 0.090(10) 0.064(8) 0.026(7) 0.024(7) 0.030(8)
C9 0.122(13) 0.072(9) 0.100(11) -0.010(9) 0.011(10) 0.006(9)
C10 0.141(14) 0.145(14) 0.185(15) -0.018(12) 0.039(12) -0.007(11)
C11 0.23(3) 0.26(4) 0.13(2) -0.07(2) -0.06(2) 0.05(3)
C12 0.16(2) 0.124(18) 0.19(3) -0.059(19) 0.06(2) -0.021(16)
C13 0.110(7) 0.098(7) 0.086(7) 0.005(6) 0.017(6) 0.000(6)
C14 0.17(2) 0.112(16) 0.095(14) 0.004(11) 0.031(14) -0.051(15)
C15 0.123(12) 0.112(11) 0.129(12) -0.017(10) 0.042(10) -0.024(9)
C16 0.18(2) 0.093(13) 0.085(12) 0.004(10) 0.030(14) 0.002(13)
C17 0.084(9) 0.080(10) 0.055(7) -0.015(6) -0.017(6) -0.007(7)
C18 0.067(8) 0.084(10) 0.061(7) -0.002(7) -0.001(6) -0.006(7)
C19 0.060(7) 0.072(8) 0.076(8) -0.014(7) 0.008(7) -0.009(6)
C20 0.061(8) 0.066(8) 0.090(10) -0.018(7) -0.001(7) 0.000(6)
C21 0.051(7) 0.111(12) 0.080(9) -0.005(9) 0.002(7) 0.007(7)
C22 0.052(7) 0.079(9) 0.115(12) -0.038(9) 0.022(8) 0.002(6)
C23 0.045(6) 0.090(10) 0.071(8) -0.015(7) 0.011(6) 0.006(6)
C24 0.054(6) 0.067(8) 0.071(8) -0.010(6) -0.001(6) -0.009(5)
C25 0.082(10) 0.104(12) 0.121(13) 0.021(9) 0.005(9) 0.034(8)
C26 0.204(18) 0.196(17) 0.199(17) -0.007(12) -0.041(13) 0.002(13)
C27 0.15(2) 0.15(2) 0.19(3) 0.017(15) 0.031(19) 0.056(17)
C28 0.146(14) 0.168(15) 0.143(13) 0.030(12) -0.003(12) 0.026(12)
C29 0.079(9) 0.083(10) 0.081(9) -0.029(8) 0.011(7) 0.001(7)
C30 0.071(9) 0.138(16) 0.078(10) -0.024(10) 0.003(7) -0.005(9)
C31 0.15(2) 0.124(16) 0.071(10) 0.015(10) 0.024(12) 0.032(14)
C32 0.132(17) 0.089(12) 0.107(13) -0.009(10) -0.016(12) -0.025(11)
C33 0.049(6) 0.047(6) 0.084(8) 0.005(6) 0.003(6) -0.009(5)
C34 0.049(6) 0.049(6) 0.066(7) 0.001(5) 0.000(5) -0.014(5)
C35 0.045(6) 0.046(5) 0.068(7) -0.004(5) -0.015(5) -0.011(4)
C36 0.058(7) 0.073(8) 0.090(9) -0.014(7) -0.023(7) -0.006(6)
C37 0.045(7) 0.089(10) 0.117(13) -0.010(9) -0.005(7) -0.015(7)
C38 0.052(8) 0.112(13) 0.093(10) -0.018(9) -0.002(7) -0.040(8)
C39 0.068(8) 0.073(8) 0.060(7) -0.004(6) -0.007(6) -0.018(6)
C40 0.058(7) 0.060(7) 0.047(6) -0.007(5) 0.005(5) -0.011(5)
C41 0.12(3) 0.16(3) 0.18(3) -0.01(2) -0.04(2) -0.02(2)
C65 0.16(3) 0.17(2) 0.17(3) -0.011(14) 0.001(14) 0.004(14)
C66 0.12(2) 0.14(2) 0.14(2) 0.004(13) -0.004(13) 0.005(13)
C67 0.09(3) 0.25(5) 0.17(4) -0.01(4) 0.06(3) -0.02(3)
C41A 0.038(13) 0.059(15) 0.14(2) -0.035(16) -0.028(14) -0.008(11)
C65A 0.032(14) 0.09(2) 0.19(4) -0.02(3) -0.01(2) -0.030(15)
C66A 0.065(13) 0.083(14) 0.103(16) -0.024(11) 0.027(11) 0.010(10)
C67A 0.051(19) 0.14(4) 0.18(4) -0.03(3) -0.03(2) 0.03(2)
C45 0.071(8) 0.059(7) 0.071(8) -0.013(6) 0.018(6) -0.029(6)
C46 0.17(2) 0.072(10) 0.085(11) -0.033(9) -0.030(12) -0.007(11)
C47 0.095(11) 0.071(9) 0.089(10) -0.036(8) 0.000(9) -0.012(8)
C48 0.113(13) 0.079(10) 0.073(9) -0.009(8) 0.001(8) -0.044(9)
C49 0.073(8) 0.055(7) 0.065(7) -0.016(6) -0.007(6) 0.004(6)
C50 0.054(6) 0.036(5) 0.077(7) -0.010(5) 0.002(6) -0.003(5)
C51 0.072(7) 0.049(6) 0.055(6) -0.004(5) 0.002(5) -0.015(5)
C52 0.076(9) 0.076(9) 0.061(8) -0.020(6) 0.008(6) -0.017(7)
C53 0.096(11) 0.084(10) 0.075(9) -0.015(8) -0.008(9) -0.018(8)
C54 0.069(9) 0.116(13) 0.065(8) 0.005(8) 0.001(7) -0.029(8)
C55 0.101(11) 0.063(7) 0.061(7) 0.014(6) -0.023(8) -0.030(7)
C56 0.088(9) 0.053(6) 0.059(7) -0.007(5) 0.001(6) -0.007(6)
C57 0.087(12) 0.174(19) 0.149(17) -0.017(16) 0.036(12) -0.044(13)
C58 0.124(19) 0.15(2) 0.24(3) 0.03(2) 0.03(2) 0.038(17)
C59 0.16(2) 0.20(3) 0.16(2) -0.05(2) 0.07(2) 0.01(2)
C60 0.152(14) 0.145(14) 0.154(14) -0.017(12) 0.012(12) -0.015(12)
C61 0.143(17) 0.050(7) 0.095(12) 0.003(7) -0.003(11) -0.027(9)
C62 0.158(13) 0.095(10) 0.122(11) -0.014(10) 0.010(11) -0.025(10)
C63 0.17(2) 0.089(13) 0.138(19) 0.023(12) -0.010(16) -0.059(14)
C64 0.15(2) 0.059(10) 0.25(3) 0.001(15) 0.01(2) -0.007(12)

loop_
_atom_type_symbol
_atom_type_description
_atom_type_scat_dispersion_real
_atom_type_scat_dispersion_imag
_atom_type_scat_source
C C 0.0033 0.0016 'International Tables Vol C Tables 4.2.6.8 and 6.1.1.4'
H H 0.0000 0.0000 'International Tables Vol C Tables 4.2.6.8 and 6.1.1.4'
Ag Ag -0.8971 1.1015 'International Tables Vol C Tables 4.2.6.8 and 6.1.1.4'

loop_
_geom_angle_atom_site_label_1
_geom_angle_atom_site_label_2
_geom_angle_atom_site_label_3
_geom_angle
_geom_angle_site_symmetry_1
_geom_angle_site_symmetry_3
C33 Ag1 C33 172.9(8) 4_757 2_577
C33 Ag1 Ag1 93.6(4) 4_757 2_577
C33 Ag1 Ag1 93.6(4) 2_577 2_577
C33 Ag1 Ag4 55.1(4) 4_757 4_757
C33 Ag1 Ag4 118.8(4) 2_577 4_757
Ag1 Ag1 Ag4 135.76(4) 2_577 4_757
C33 Ag1 Ag4 118.8(4) 4_757 2_577
C33 Ag1 Ag4 55.1(4) 2_577 2_577
Ag1 Ag1 Ag4 135.76(4) 2_577 2_577
Ag4 Ag1 Ag4 88.47(7) 4_757 2_577
C33 Ag1 Ag2 121.5(3) 4_757 3_775
C33 Ag1 Ag2 60.5(4) 2_577 3_775
Ag1 Ag1 Ag2 75.97(4) 2_577 3_775
Ag4 Ag1 Ag2 93.77(4) 4_757 3_775
Ag4 Ag1 Ag2 106.36(5) 2_577 3_775
C33 Ag1 Ag2 60.5(4) 4_757 .
C33 Ag1 Ag2 121.5(3) 2_577 .
Ag1 Ag1 Ag2 75.97(4) 2_577 .
Ag4 Ag1 Ag2 106.36(5) 4_757 .
Ag4 Ag1 Ag2 93.77(4) 2_577 .
Ag2 Ag1 Ag2 151.94(8) 3_775 .
C1 Ag2 C49 138.5(5) 2_577 .
C1 Ag2 C50 114.6(5) 2_577 .
C49 Ag2 C50 25.2(4) . .
C1 Ag2 Ag3 166.5(3) 2_577 .
C49 Ag2 Ag3 44.6(4) . .
C50 Ag2 Ag3 69.8(3) . .
C1 Ag2 Ag3 41.5(3) 2_577 2_577
C49 Ag2 Ag3 145.4(3) . 2_577
C50 Ag2 Ag3 125.5(3) . 2_577
Ag3 Ag2 Ag3 147.26(5) . 2_577
C1 Ag2 Ag1 76.7(4) 2_577 .
C49 Ag2 Ag1 139.2(4) . .
C50 Ag2 Ag1 162.0(3) . .
Ag3 Ag2 Ag1 96.11(4) . .
Ag3 Ag2 Ag1 72.40(3) 2_577 .
C1 Ag3 C49 170.4(6) . .
C1 Ag3 Ag4 66.7(4) . .
C49 Ag3 Ag4 105.1(4) . .
C1 Ag3 Ag2 131.6(4) . .
C49 Ag3 Ag2 50.7(3) . .
Ag4 Ag3 Ag2 89.61(5) . .
C1 Ag3 Ag2 47.7(4) . 4_757
C49 Ag3 Ag2 140.3(3) . 4_757
Ag4 Ag3 Ag2 92.31(4) . 4_757
Ag2 Ag3 Ag2 95.19(5) . 4_757
C17 Ag4 C33 146.2(5) . .
C17 Ag4 C18 29.1(5) . .
C33 Ag4 C18 146.7(4) . .
C17 Ag4 C34 128.1(5) . .
C33 Ag4 C34 26.4(4) . .
C18 Ag4 C34 120.4(4) . .
C17 Ag4 Ag1 137.2(4) . 2_577
C33 Ag4 Ag1 46.3(3) . 2_577
C18 Ag4 Ag1 164.8(3) . 2_577
C34 Ag4 Ag1 72.5(2) . 2_577
C17 Ag4 Ag5 43.2(4) . .
C33 Ag4 Ag5 119.2(3) . .
C18 Ag4 Ag5 72.2(4) . .
C34 Ag4 Ag5 123.5(3) . .
Ag1 Ag4 Ag5 94.17(5) 2_577 .
C17 Ag4 Ag3 131.3(4) . .
C33 Ag4 Ag3 81.2(3) . .
C18 Ag4 Ag3 109.2(4) . .
C34 Ag4 Ag3 89.4(3) . .
Ag1 Ag4 Ag3 77.31(5) 2_577 .
Ag5 Ag4 Ag3 142.18(7) . .
C17 Ag5 C17 180.0(8) 3_775 .
C17 Ag5 Ag4 48.5(4) 3_775 3_775
C17 Ag5 Ag4 131.5(4) . 3_775
C17 Ag5 Ag4 131.5(4) 3_775 .
C17 Ag5 Ag4 48.5(4) . .
Ag4 Ag5 Ag4 83.19(6) 3_775 .
C2 C1 Ag3 149.0(13) . .
C2 C1 Ag2 120.2(11) . 4_757
Ag3 C1 Ag2 90.8(6) . 4_757
C1 C2 C3 177.2(17) . .
C2 C3 C4 117.9(13) . .
C2 C3 C8 120.7(13) . .
C4 C3 C8 121.2(13) . .
C5 C4 C3 121.1(16) . .
C5 C4 H4 119.4 . .
C3 C4 H4 119.4 . .
C4 C5 C6 117.3(17) . .
C4 C5 C9 120.3(17) . .
C6 C5 C9 121.1(15) . .
C5 C6 C7 125.3(15) . .
C5 C6 H6 117.3 . .
C7 C6 H6 117.3 . .
C6 C7 C8 118.1(15) . .
C6 C7 C13 124.5(14) . .
C8 C7 C13 117.1(15) . .
C7 C8 C3 115.9(16) . .
C7 C8 H8 122.1 . .
C3 C8 H8 122.1 . .
C5 C9 C11 110.6(19) . .
C5 C9 C10 117.0(18) . .
C11 C9 C10 100(2) . .
C5 C9 C12 113.8(17) . .
C11 C9 C12 107(2) . .
C10 C9 C12 106.9(17) . .
C9 C10 H10A 109.5 . .
C9 C10 H10B 109.5 . .
H10A C10 H10B 109.5 . .
C9 C10 H10C 109.5 . .
H10A C10 H10C 109.5 . .
H10B C10 H10C 109.5 . .
C9 C11 H11A 109.5 . .
C9 C11 H11B 109.5 . .
H11A C11 H11B 109.5 . .
C9 C11 H11C 109.5 . .
H11A C11 H11C 109.5 . .
H11B C11 H11C 109.5 . .
C9 C12 H12A 109.5 . .
C9 C12 H12B 109.5 . .
H12A C12 H12B 109.5 . .
C9 C12 H12C 109.5 . .
H12A C12 H12C 109.5 . .
H12B C12 H12C 109.5 . .
C14 C13 C7 118.2(16) . .
C14 C13 C16 105.8(19) . .
C7 C13 C16 101.7(16) . .
C14 C13 C15 115.0(19) . .
C7 C13 C15 105.2(16) . .
C16 C13 C15 109.9(18) . .
C13 C14 H14B 109.5 . .
C13 C14 H14A 109.5 . .
H14B C14 H14A 109.5 . .
C13 C14 H14C 109.5 . .
H14B C14 H14C 109.5 . .
H14A C14 H14C 109.5 . .
C13 C15 H15B 109.5 . .
C13 C15 H15A 109.5 . .
H15B C15 H15A 109.5 . .
C13 C15 H15C 109.5 . .
H15B C15 H15C 109.5 . .
H15A C15 H15C 109.5 . .
C13 C16 H16C 109.5 . .
C13 C16 H16A 109.5 . .
H16C C16 H16A 109.5 . .
C13 C16 H16B 109.5 . .
H16C C16 H16B 109.5 . .
H16A C16 H16B 109.5 . .
C18 C17 Ag5 174.1(14) . .
C18 C17 Ag4 92.5(10) . .
Ag5 C17 Ag4 88.4(5) . .
C17 C18 C19 173.2(15) . .
C17 C18 Ag4 58.4(9) . .
C19 C18 Ag4 128.3(10) . .
C20 C19 C24 119.3(14) . .
C20 C19 C18 122.3(13) . .
C24 C19 C18 118.4(14) . .
C19 C20 C21 125.4(14) . .
C19 C20 H20 117.3 . .
C21 C20 H20 117.3 . .
C22 C21 C25 121.7(18) . .
C22 C21 C20 111.9(15) . .
C25 C21 C20 126.0(16) . .
C23 C22 C21 125.9(15) . .
C23 C22 H22 117.0 . .
C21 C22 H22 117.0 . .
C22 C23 C24 118.2(13) . .
C22 C23 C29 122.2(14) . .
C24 C23 C29 119.6(14) . .
C23 C24 C19 119.2(14) . .
C23 C24 H24 120.4 . .
C19 C24 H24 120.4 . .
C21 C25 C26 110(2) . .
C21 C25 C28 110.2(17) . .
C26 C25 C28 106(2) . .
C21 C25 C27 111.8(19) . .
C26 C25 C27 117(2) . .
C28 C25 C27 100(2) . .
C25 C26 H26A 109.5 . .
C25 C26 H26B 109.5 . .
H26A C26 H26B 109.5 . .
C25 C26 H26C 109.5 . .
H26A C26 H26C 109.5 . .
H26B C26 H26C 109.5 . .
C25 C27 H27A 109.5 . .
C25 C27 H27B 109.5 . .
H27A C27 H27B 109.5 . .
C25 C27 H27C 109.5 . .
H27A C27 H27C 109.5 . .
H27B C27 H27C 109.5 . .
C25 C28 H28A 109.5 . .
C25 C28 H28B 109.5 . .
H28A C28 H28B 109.5 . .
C25 C28 H28C 109.5 . .
H28A C28 H28C 109.5 . .
H28B C28 H28C 109.5 . .
C30 C29 C32 110.4(16) . .
C30 C29 C23 111.3(12) . .
C32 C29 C23 113.0(16) . .
C30 C29 C31 110.3(17) . .
C32 C29 C31 105.7(15) . .
C23 C29 C31 105.8(15) . .
C29 C30 H30A 109.5 . .
C29 C30 H30B 109.5 . .
H30A C30 H30B 109.5 . .
C29 C30 H30C 109.5 . .
H30A C30 H30C 109.5 . .
H30B C30 H30C 109.5 . .
C29 C31 H31A 109.5 . .
C29 C31 H31C 109.5 . .
H31A C31 H31C 109.5 . .
C29 C31 H31B 109.5 . .
H31A C31 H31B 109.5 . .
H31C C31 H31B 109.5 . .
C29 C32 H32B 109.5 . .
C29 C32 H32C 109.5 . .
H32B C32 H32C 109.5 . .
C29 C32 H32A 109.5 . .
H32B C32 H32A 109.5 . .
H32C C32 H32A 109.5 . .
C34 C33 Ag1 169.1(12) . 2_577
C34 C33 Ag4 93.5(10) . .
Ag1 C33 Ag4 78.5(4) 2_577 .
C33 C34 C35 176.2(14) . .
C33 C34 Ag4 60.2(8) . .
C35 C34 Ag4 123.1(9) . .
C36 C35 C34 120.7(11) . .
C36 C35 C40 118.8(10) . .
C34 C35 C40 120.4(11) . .
C37 C36 C35 122.5(14) . .
C37 C36 H36 118.7 . .
C35 C36 H36 118.7 . .
C36 C37 C38 115.3(14) . .
C36 C37 C41 134(2) . .
C38 C37 C41 111(2) . .
C36 C37 C41A 116.8(17) . .
C38 C37 C41A 126.5(15) . .
C39 C38 C37 124.4(12) . .
C39 C38 H38 117.8 . .
C37 C38 H38 117.8 . .
C38 C39 C40 119.3(14) . .
C38 C39 C45 120.6(13) . .
C40 C39 C45 119.9(13) . .
C39 C40 C35 119.3(12) . .
C39 C40 H40 120.4 . .
C35 C40 H40 120.4 . .
C65 C41 C66 117(3) . .
C65 C41 C67 110(3) . .
C66 C41 C67 110(3) . .
C65 C41 C37 103(4) . .
C66 C41 C37 107(3) . .
C67 C41 C37 111(3) . .
C41 C65 H65A 109.4 . .
C41 C65 H65B 109.6 . .
H65A C65 H65B 109.5 . .
C41 C65 H65C 109.4 . .
H65A C65 H65C 109.5 . .
H65B C65 H65C 109.5 . .
C41 C66 H66A 109.5 . .
C41 C66 H66B 109.5 . .
H66A C66 H66B 109.5 . .
C41 C66 H66C 109.4 . .
H66A C66 H66C 109.5 . .
H66B C66 H66C 109.5 . .
C41 C67 H67A 109.3 . .
C41 C67 H67B 109.6 . .
H67A C67 H67B 109.5 . .
C41 C67 H67C 109.5 . .
H67A C67 H67C 109.5 . .
H67B C67 H67C 109.5 . .
C65A C41A C66A 109(3) . .
C65A C41A C67A 109(3) . .
C66A C41A C67A 109(3) . .
C65A C41A C37 109(2) . .
C66A C41A C37 116(2) . .
C67A C41A C37 104(2) . .
C41A C65A H65D 109.5 . .
C41A C65A H65E 109.5 . .
H65D C65A H65E 109.5 . .
C41A C65A H65F 109.5 . .
H65D C65A H65F 109.5 . .
H65E C65A H65F 109.5 . .
C41A C66A H66D 109.5 . .
C41A C66A H66E 109.5 . .
H66D C66A H66E 109.5 . .
C41A C66A H66F 109.5 . .
H66D C66A H66F 109.5 . .
H66E C66A H66F 109.5 . .
C41A C67A H67D 109.4 . .
C41A C67A H67E 109.6 . .
H67D C67A H67E 109.5 . .
C41A C67A H67F 109.5 . .
H67D C67A H67F 109.5 . .
H67E C67A H67F 109.5 . .
C46 C45 C47 109.8(15) . .
C46 C45 C39 109.8(14) . .
C47 C45 C39 114.3(11) . .
C46 C45 C48 108.1(14) . .
C47 C45 C48 110.3(15) . .
C39 C45 C48 104.2(12) . .
C45 C46 H46C 109.5 . .
C45 C46 H46A 109.5 . .
H46C C46 H46A 109.5 . .
C45 C46 H46B 109.5 . .
H46C C46 H46B 109.5 . .
H46A C46 H46B 109.5 . .
C45 C47 H47A 109.5 . .
C45 C47 H47C 109.5 . .
H47A C47 H47C 109.5 . .
C45 C47 H47B 109.5 . .
H47A C47 H47B 109.5 . .
H47C C47 H47B 109.5 . .
C45 C48 H48B 109.5 . .
C45 C48 H48C 109.5 . .
H48B C48 H48C 109.5 . .
C45 C48 H48A 109.5 . .
H48B C48 H48A 109.5 . .
H48C C48 H48A 109.5 . .
C50 C49 Ag3 176.9(12) . .
C50 C49 Ag2 96.1(10) . .
Ag3 C49 Ag2 84.7(5) . .
C49 C50 C51 174.3(14) . .
C49 C50 Ag2 58.7(8) . .
C51 C50 Ag2 124.8(8) . .
C56 C51 C52 119.4(12) . .
C56 C51 C50 119.9(12) . .
C52 C51 C50 120.6(11) . .
C53 C52 C51 121.3(15) . .
C53 C52 H52 119.4 . .
C51 C52 H52 119.4 . .
C54 C53 C52 118.4(16) . .
C54 C53 C57 124.4(16) . .
C52 C53 C57 117.2(16) . .
C55 C54 C53 124.0(15) . .
C55 C54 H54 118.0 . .
C53 C54 H54 118.0 . .
C54 C55 C56 118.9(15) . .
C54 C55 C61 126.6(15) . .
C56 C55 C61 114.5(15) . .
C51 C56 C55 118.0(14) . .
C51 C56 H56 121.0 . .
C55 C56 H56 121.0 . .
C60 C57 C53 114(2) . .
C60 C57 C58 112(2) . .
C53 C57 C58 109.2(18) . .
C60 C57 C59 107(2) . .
C53 C57 C59 110.4(17) . .
C58 C57 C59 103(2) . .
C57 C58 H58A 109.5 . .
C57 C58 H58B 109.5 . .
H58A C58 H58B 109.5 . .
C57 C58 H58C 109.5 . .
H58A C58 H58C 109.5 . .
H58B C58 H58C 109.5 . .
C57 C59 H59A 109.5 . .
C57 C59 H59B 109.5 . .
H59A C59 H59B 109.5 . .
C57 C59 H59C 109.5 . .
H59A C59 H59C 109.5 . .
H59B C59 H59C 109.5 . .
C57 C60 H60A 109.5 . .
C57 C60 H60B 109.5 . .
H60A C60 H60B 109.5 . .
C57 C60 H60C 109.5 . .
H60A C60 H60C 109.5 . .
H60B C60 H60C 109.5 . .
C64 C61 C63 111(2) . .
C64 C61 C55 115.6(16) . .
C63 C61 C55 108.2(19) . .
C64 C61 C62 111(2) . .
C63 C61 C62 105.8(17) . .
C55 C61 C62 105.3(15) . .
C61 C62 H62C 109.5 . .
C61 C62 H62A 109.5 . .
H62C C62 H62A 109.5 . .
C61 C62 H62B 109.5 . .
H62C C62 H62B 109.5 . .
H62A C62 H62B 109.5 . .
C61 C63 H63B 109.5 . .
C61 C63 H63A 109.5 . .
H63B C63 H63A 109.5 . .
C61 C63 H63C 109.5 . .
H63B C63 H63C 109.5 . .
H63A C63 H63C 109.5 . .
C61 C64 H64A 109.5 . .
C61 C64 H64B 109.5 . .
H64A C64 H64B 109.5 . .
C61 C64 H64C 109.5 . .
H64A C64 H64C 109.5 . .
H64B C64 H64C 109.5 . .

loop_
_geom_bond_atom_site_label_1
_geom_bond_atom_site_label_2
_geom_bond_distance
_geom_bond_site_symmetry_2
Ag1 C33 2.074(11) 4_757
Ag1 C33 2.074(11) 2_577
Ag1 Ag1 2.775(3) 2_577
Ag1 Ag4 2.8100(18) 4_757
Ag1 Ag4 2.8100(18) 2_577
Ag1 Ag2 3.0907(11) 3_775
Ag1 Ag2 3.0908(11) .
Ag2 C1 2.231(14) 2_577
Ag2 C49 2.315(12) .
Ag2 C50 2.694(10) .
Ag2 Ag3 2.9811(15) .
Ag2 Ag3 3.0160(13) 2_577
Ag3 C1 2.000(14) .
Ag3 C49 2.103(15) .
Ag3 Ag4 2.9618(19) .
Ag3 Ag2 3.0160(13) 4_757
Ag4 C17 2.212(14) .
Ag4 C33 2.353(14) .
Ag4 C18 2.595(15) .
Ag4 C34 2.707(12) .
Ag4 Ag1 2.8101(18) 2_577
Ag4 Ag5 2.9531(16) .
Ag5 C17 2.021(16) 3_775
Ag5 C17 2.021(16) .
Ag5 Ag4 2.9530(16) 3_775
C1 C2 1.20(2) .
C1 Ag2 2.231(14) 4_757
C2 C3 1.44(2) .
C3 C4 1.47(2) .
C3 C8 1.47(2) .
C4 C5 1.33(2) .
C4 H4 0.9500 .
C5 C6 1.42(2) .
C5 C9 1.44(2) .
C6 C7 1.43(2) .
C6 H6 0.9500 .
C7 C8 1.43(2) .
C7 C13 1.58(3) .
C8 H8 0.9500 .
C9 C11 1.55(2) .
C9 C10 1.57(2) .
C9 C12 1.59(2) .
C10 H10A 0.9800 .
C10 H10B 0.9800 .
C10 H10C 0.9800 .
C11 H11A 0.9800 .
C11 H11B 0.9800 .
C11 H11C 0.9800 .
C12 H12A 0.9800 .
C12 H12B 0.9800 .
C12 H12C 0.9800 .
C13 C14 1.45(3) .
C13 C16 1.59(4) .
C13 C15 1.60(3) .
C14 H14B 0.9800 .
C14 H14A 0.9800 .
C14 H14C 0.9800 .
C15 H15B 0.9800 .
C15 H15A 0.9800 .
C15 H15C 0.9800 .
C16 H16C 0.9800 .
C16 H16A 0.9800 .
C16 H16B 0.9800 .
C17 C18 1.26(2) .
C18 C19 1.44(2) .
C19 C20 1.32(2) .
C19 C24 1.42(2) .
C20 C21 1.46(2) .
C20 H20 0.9500 .
C21 C22 1.39(2) .
C21 C25 1.41(2) .
C22 C23 1.38(2) .
C22 H22 0.9500 .
C23 C24 1.42(2) .
C23 C29 1.54(2) .
C24 H24 0.9500 .
C25 C26 1.49(2) .
C25 C28 1.54(2) .
C25 C27 1.57(2) .
C26 H26A 0.9800 .
C26 H26B 0.9800 .
C26 H26C 0.9800 .
C27 H27A 0.9800 .
C27 H27B 0.9800 .
C27 H27C 0.9800 .
C28 H28A 0.9800 .
C28 H28B 0.9800 .
C28 H28C 0.9800 .
C29 C30 1.50(2) .
C29 C32 1.52(3) .
C29 C31 1.56(3) .
C30 H30A 0.9800 .
C30 H30B 0.9800 .
C30 H30C 0.9800 .
C31 H31A 0.9800 .
C31 H31C 0.9800 .
C31 H31B 0.9800 .
C32 H32B 0.9800 .
C32 H32C 0.9800 .
C32 H32A 0.9800 .
C33 C34 1.204(16) .
C33 Ag1 2.074(11) 2_577
C34 C35 1.426(15) .
C35 C36 1.391(19) .
C35 C40 1.428(17) .
C36 C37 1.378(19) .
C36 H36 0.9500 .
C37 C38 1.45(3) .
C37 C41 1.55(3) .
C37 C41A 1.57(3) .
C38 C39 1.31(2) .
C38 H38 0.9500 .
C39 C40 1.407(18) .
C39 C45 1.54(2) .
C40 H40 0.9500 .
C41 C65 1.51(3) .
C41 C66 1.52(3) .
C41 C67 1.53(3) .
C65 H65A 0.9800 .
C65 H65B 0.9800 .
C65 H65C 0.9800 .
C66 H66A 0.9800 .
C66 H66B 0.9800 .
C66 H66C 0.9800 .
C67 H67A 0.9800 .
C67 H67B 0.9800 .
C67 H67C 0.9800 .
C41A C65A 1.53(2) .
C41A C66A 1.54(3) .
C41A C67A 1.56(3) .
C65A H65D 0.9800 .
C65A H65E 0.9800 .
C65A H65F 0.9800 .
C66A H66D 0.9800 .
C66A H66E 0.9800 .
C66A H66F 0.9800 .
C67A H67D 0.9800 .
C67A H67E 0.9800 .
C67A H67F 0.9800 .
C45 C46 1.43(2) .
C45 C47 1.48(2) .
C45 C48 1.55(2) .
C46 H46C 0.9800 .
C46 H46A 0.9800 .
C46 H46B 0.9800 .
C47 H47A 0.9800 .
C47 H47C 0.9800 .
C47 H47B 0.9800 .
C48 H48B 0.9800 .
C48 H48C 0.9800 .
C48 H48A 0.9800 .
C49 C50 1.155(18) .
C50 C51 1.435(17) .
C51 C56 1.397(18) .
C51 C52 1.40(2) .
C52 C53 1.37(2) .
C52 H52 0.9500 .
C53 C54 1.36(3) .
C53 C57 1.54(3) .
C54 C55 1.33(2) .
C54 H54 0.9500 .
C55 C56 1.44(2) .
C55 C61 1.58(2) .
C56 H56 0.9500 .
C57 C60 1.51(2) .
C57 C58 1.56(2) .
C57 C59 1.57(2) .
C58 H58A 0.9800 .
C58 H58B 0.9800 .
C58 H58C 0.9800 .
C59 H59A 0.9800 .
C59 H59B 0.9800 .
C59 H59C 0.9800 .
C60 H60A 0.9800 .
C60 H60B 0.9800 .
C60 H60C 0.9800 .
C61 C64 1.41(3) .
C61 C63 1.56(3) .
C61 C62 1.60(3) .
C62 H62C 0.9800 .
C62 H62A 0.9800 .
C62 H62B 0.9800 .
C63 H63B 0.9800 .
C63 H63A 0.9800 .
C63 H63C 0.9800 .
C64 H64A 0.9800 .
C64 H64B 0.9800 .
C64 H64C 0.9800 .

loop_
_geom_torsion_atom_site_label_1
_geom_torsion_atom_site_label_2
_geom_torsion_atom_site_label_3
_geom_torsion_atom_site_label_4
_geom_torsion
_geom_torsion_site_symmetry_1
C2 C3 C4 C5 172.8(17) .
C8 C3 C4 C5 -13(2) .
C3 C4 C5 C6 9(3) .
C3 C4 C5 C9 176.0(16) .
C4 C5 C6 C7 -3(3) .
C9 C5 C6 C7 -169.8(18) .
C5 C6 C7 C8 0(3) .
C5 C6 C7 C13 -173.1(18) .
C6 C7 C8 C3 -4(2) .
C13 C7 C8 C3 170.3(15) .
C2 C3 C8 C7 -176.3(14) .
C4 C3 C8 C7 10(2) .
C4 C5 C9 C11 138(2) .
C6 C5 C9 C11 -56(3) .
C4 C5 C9 C10 24(3) .
C6 C5 C9 C10 -170(2) .
C4 C5 C9 C12 -102(2) .
C6 C5 C9 C12 64(3) .
C6 C7 C13 C14 171(2) .
C8 C7 C13 C14 -2(3) .
C6 C7 C13 C16 56(2) .
C8 C7 C13 C16 -117.6(18) .
C6 C7 C13 C15 -59(2) .
C8 C7 C13 C15 127.8(18) .
Ag4 C18 C19 C20 -36(2) .
Ag4 C18 C19 C24 145.4(11) .
C24 C19 C20 C21 0(2) .
C18 C19 C20 C21 -179.1(14) .
C19 C20 C21 C22 1(2) .
C19 C20 C21 C25 174.9(16) .
C25 C21 C22 C23 -176.0(15) .
C20 C21 C22 C23 -2(2) .
C21 C22 C23 C24 2(2) .
C21 C22 C23 C29 -178.7(14) .
C22 C23 C24 C19 -0.2(19) .
C29 C23 C24 C19 -180.0(13) .
C20 C19 C24 C23 0(2) .
C18 C19 C24 C23 178.7(12) .
C22 C21 C25 C26 167(2) .
C20 C21 C25 C26 -6(3) .
C22 C21 C25 C28 -76(2) .
C20 C21 C25 C28 110(2) .
C22 C21 C25 C27 34(3) .
C20 C21 C25 C27 -139(2) .
C22 C23 C29 C30 130.4(16) .
C24 C23 C29 C30 -50(2) .
C22 C23 C29 C32 5(2) .
C24 C23 C29 C32 -174.8(15) .
C22 C23 C29 C31 -109.8(17) .
C24 C23 C29 C31 70.0(17) .
Ag1 C33 C34 Ag4 42(6) 2_577
Ag4 C34 C35 C36 -137.9(12) .
Ag4 C34 C35 C40 38.9(15) .
C34 C35 C36 C37 174.0(16) .
C40 C35 C36 C37 -3(2) .
C35 C36 C37 C38 6(3) .
C35 C36 C37 C41 -176(3) .
C35 C36 C37 C41A 173.8(19) .
C36 C37 C38 C39 -6(3) .
C41 C37 C38 C39 176(2) .
C41A C37 C38 C39 -172(2) .
C37 C38 C39 C40 2(3) .
C37 C38 C39 C45 -173.9(16) .
C38 C39 C40 C35 1(2) .
C45 C39 C40 C35 177.4(12) .
C36 C35 C40 C39 -1.1(19) .
C34 C35 C40 C39 -177.9(12) .
C36 C37 C41 C65 -1(4) .
C38 C37 C41 C65 177(3) .
C36 C37 C41 C66 122(3) .
C38 C37 C41 C66 -60(3) .
C36 C37 C41 C67 -118(4) .
C38 C37 C41 C67 60(4) .
C36 C37 C41A C65A -179(3) .
C38 C37 C41A C65A -13(4) .
C36 C37 C41A C66A -55(3) .
C38 C37 C41A C66A 111(3) .
C36 C37 C41A C67A 65(3) .
C38 C37 C41A C67A -129(3) .
C38 C39 C45 C46 56(2) .
C40 C39 C45 C46 -119.9(16) .
C38 C39 C45 C47 179.9(16) .
C40 C39 C45 C47 4(2) .
C38 C39 C45 C48 -59.6(19) .
C40 C39 C45 C48 124.5(14) .
Ag2 C50 C51 C56 -167.8(9) .
Ag2 C50 C51 C52 10.5(18) .
C56 C51 C52 C53 -2(2) .
C50 C51 C52 C53 -179.9(14) .
C51 C52 C53 C54 0(2) .
C51 C52 C53 C57 -178.5(16) .
C52 C53 C54 C55 1(3) .
C57 C53 C54 C55 179.3(17) .
C53 C54 C55 C56 0(2) .
C53 C54 C55 C61 179.2(16) .
C52 C51 C56 C55 1.9(19) .
C50 C51 C56 C55 -179.9(12) .
C54 C55 C56 C51 -1(2) .
C61 C55 C56 C51 179.5(13) .
C54 C53 C57 C60 1(3) .
C52 C53 C57 C60 -180(2) .
C54 C53 C57 C58 -125(2) .
C52 C53 C57 C58 54(2) .
C54 C53 C57 C59 122(2) .
C52 C53 C57 C59 -59(3) .
C54 C55 C61 C64 -132(2) .
C56 C55 C61 C64 48(3) .
C54 C55 C61 C63 -7(2) .
C56 C55 C61 C63 172.6(16) .
C54 C55 C61 C62 106(2) .
C56 C55 C61 C62 -74.6(19) .
